data_4029793
loop_
_publ_author_name
'Raatikainen, Kari'
'Cametti, Massimo'
'Rissanen, Kari'

_publ_section_title
;
 The subtle balance of weak supramolecular interactions: The hierarchy of
 halogen and hydrogen bonds in haloanilinium and halopyridinium salts.
;
_journal_name_full 'Beilstein journal of organic chemistry'
_journal_page_first 4
_journal_paper_doi 10.3762/bjoc.6.4
_journal_volume 6
_journal_year 2010
_chemical_compound_source 'synthesis as described'
_chemical_formula_moiety '2(C12 H11 I N), C2 H6 O, H2 O, 2(Cl)'
_chemical_formula_sum 'C13 H15 Cl I N O'
_chemical_formula_weight 363.61
_chemical_name_systematic
;
 ?
;
_space_group_IT_number 14
_symmetry_cell_setting monoclinic
_symmetry_space_group_name_Hall '-P 2yn'
_symmetry_space_group_name_H-M 'P 1 21/n 1'
_atom_sites_solution_hydrogens geom
_atom_sites_solution_primary direct
_atom_sites_solution_secondary difmap
_audit_creation_date 2009-05-27T12:23:29-00:00
_audit_creation_method 'WinGX routine CIF_UPDATE'
_cell_angle_alpha 90
_cell_angle_beta 94.6030(7)
_cell_angle_gamma 90
_cell_formula_units_Z 8
_cell_length_a 8.18410(10)
_cell_length_b 16.9194(2)
_cell_length_c 20.4094(3)
_cell_measurement_reflns_used 7156
_cell_measurement_temperature 123(2)
_cell_measurement_theta_max 28.283
_cell_measurement_theta_min 0.407
_cell_measurement_wavelength 0.71073
_cell_volume 2816.98(6)
_computing_cell_refinement 'HKL Scalepack (Otwinowski & Minor 1997)'
_computing_data_collection 'Collect (Bruker AXS BV, 1997-2004)'
_computing_data_reduction 'HKL Denzo and Scalepack (Otwinowski & Minor 1997)'
_computing_molecular_graphics 'Ortep-3 for Windows (Farrugia, 1997)'
_computing_publication_material 'WinGX publication routines (Farrugia, 1999)'
_computing_structure_refinement 'SHELXL-97 (Sheldrick, 2008)'
_computing_structure_solution 'SIR97 (Giacovazzo et al, 1997)'
_diffrn_ambient_temperature 123(2)
_diffrn_detector 'CCD plate'
_diffrn_detector_area_resol_mean 9
_diffrn_measured_fraction_theta_full 0.999
_diffrn_measured_fraction_theta_max 0.999
_diffrn_measurement_device '95mm CCD camera on \k-goniostat'
_diffrn_measurement_device_type KappaCCD
_diffrn_measurement_method 'CCD rotation images, thick slices'
_diffrn_orient_matrix_type 'by Bruker AXS Collect from scalepack cell'
_diffrn_orient_matrix_UB_11 -0.381894E-1
_diffrn_orient_matrix_UB_12 -0.5866E-3
_diffrn_orient_matrix_UB_13 -0.47785E-1
_diffrn_orient_matrix_UB_21 0.111096
_diffrn_orient_matrix_UB_22 -0.179484E-1
_diffrn_orient_matrix_UB_23 -0.108287E-1
_diffrn_orient_matrix_UB_31 -0.350136E-1
_diffrn_orient_matrix_UB_32 -0.563095E-1
_diffrn_orient_matrix_UB_33 0.39494E-2
_diffrn_radiation_monochromator graphite
_diffrn_radiation_probe x-ray
_diffrn_radiation_type MoK\a
_diffrn_radiation_wavelength 0.71073
_diffrn_reflns_av_R_equivalents 0.048
_diffrn_reflns_av_unetI/netI 0.0378
_diffrn_reflns_limit_h_max 10
_diffrn_reflns_limit_h_min -10
_diffrn_reflns_limit_k_max 21
_diffrn_reflns_limit_k_min -21
_diffrn_reflns_limit_l_max 26
_diffrn_reflns_limit_l_min -25
_diffrn_reflns_number 39929
_diffrn_reflns_theta_full 27.5
_diffrn_reflns_theta_max 27.5
_diffrn_reflns_theta_min 2.34
_diffrn_source 'Enraf Nonius FR590'
_exptl_absorpt_coefficient_mu 2.448
_exptl_absorpt_correction_T_max 0.7101
_exptl_absorpt_correction_T_min 0.6132
_exptl_absorpt_correction_type multi-scan
_exptl_absorpt_process_details '(Blessing et al., 1995)'
_exptl_crystal_colour 'light yellow'
_exptl_crystal_density_diffrn 1.715
_exptl_crystal_density_method 'not measured'
_exptl_crystal_description block
_exptl_crystal_F_000 1424
_exptl_crystal_size_max 0.28
_exptl_crystal_size_mid 0.16
_exptl_crystal_size_min 0.14
_refine_diff_density_max 1.054
_refine_diff_density_min -0.504
_refine_diff_density_rms 0.114
_refine_ls_extinction_method none
_refine_ls_goodness_of_fit_ref 1.038
_refine_ls_hydrogen_treatment constr
_refine_ls_matrix_type full
_refine_ls_number_parameters 309
_refine_ls_number_reflns 6478
_refine_ls_number_restraints 0
_refine_ls_restrained_S_all 1.038
_refine_ls_R_factor_all 0.0425
_refine_ls_R_factor_gt 0.0332
_refine_ls_shift/su_max 0.003
_refine_ls_shift/su_mean 0
_refine_ls_structure_factor_coef Fsqd
_refine_ls_weighting_details 'calc w=1/[\s^2^(Fo^2^)+(0.0096P)^2^+8.4237P] where P=(Fo^2^+2Fc^2^)/3'
_refine_ls_weighting_scheme calc
_refine_ls_wR_factor_gt 0.0648
_refine_ls_wR_factor_ref 0.0679
_reflns_number_gt 5539
_reflns_number_total 6478
_reflns_threshold_expression >2\s(I)
_cod_data_source_file 1860-5397-6-4-S2.cif
_cod_data_source_block 9
_cod_original_sg_symbol_H-M 'P 21/n'
_cod_database_code 4029793

loop_
_symmetry_equiv_pos_as_xyz
'x, y, z'
'-x+1/2, y+1/2, -z+1/2'
'-x, -y, -z'
'x-1/2, -y-1/2, z-1/2'

loop_
_atom_site_label
_atom_site_type_symbol
_atom_site_fract_x
_atom_site_fract_y
_atom_site_fract_z
_atom_site_U_iso_or_equiv
_atom_site_adp_type
_atom_site_occupancy
_atom_site_symmetry_multiplicity
_atom_site_calc_flag
_atom_site_refinement_flags
I1 I 0.63640(3) 0.884179(13) 0.530074(11) 0.01994(6) Uani 1 1 d .
C2 C 0.5210(4) 0.78023(19) 0.49404(17) 0.0203(7) Uani 1 1 d .
C3 C 0.5740(4) 0.7054(2) 0.51436(18) 0.0242(8) Uani 1 1 d .
H3 H 0.6666 0.6994 0.5452 0.029 Uiso 1 1 calc R
C4 C 0.4895(5) 0.6398(2) 0.48891(18) 0.0251(8) Uani 1 1 d .
H4 H 0.5253 0.5882 0.5016 0.03 Uiso 1 1 calc R
C5 C 0.3542(4) 0.6493(2) 0.44532(18) 0.0229(7) Uani 1 1 d .
H5 H 0.2953 0.6043 0.4284 0.028 Uiso 1 1 calc R
N6 N 0.3048(3) 0.72261(16) 0.42650(13) 0.0181(6) Uani 1 1 d .
C7 C 0.3849(4) 0.78761(19) 0.44978(16) 0.0183(7) Uani 1 1 d .
H7 H 0.3479 0.8385 0.4358 0.022 Uiso 1 1 calc R
C8 C 0.1589(4) 0.7332(2) 0.37843(16) 0.0213(7) Uani 1 1 d .
H8A H 0.109 0.7857 0.3849 0.026 Uiso 1 1 calc R
H8B H 0.076 0.6923 0.3859 0.026 Uiso 1 1 calc R
C9 C 0.2094(4) 0.7268(2) 0.30913(17) 0.0199(7) Uani 1 1 d .
C10 C 0.2157(4) 0.6528(2) 0.27946(18) 0.0234(7) Uani 1 1 d .
H10 H 0.1824 0.6069 0.3017 0.028 Uiso 1 1 calc R
C11 C 0.2711(4) 0.6465(2) 0.21707(18) 0.0259(8) Uani 1 1 d .
H11 H 0.2766 0.5962 0.1968 0.031 Uiso 1 1 calc R
C12 C 0.3180(4) 0.7130(2) 0.18450(18) 0.0259(8) Uani 1 1 d .
H12 H 0.357 0.7081 0.1421 0.031 Uiso 1 1 calc R
C13 C 0.3089(5) 0.7868(2) 0.21296(18) 0.0284(8) Uani 1 1 d .
H13 H 0.3399 0.8325 0.1899 0.034 Uiso 1 1 calc R
C14 C 0.2543(5) 0.7937(2) 0.27534(18) 0.0257(8) Uani 1 1 d .
H14 H 0.2475 0.8444 0.295 0.031 Uiso 1 1 calc R
I15 I 0.50164(3) 0.468706(13) 0.328724(12) 0.02390(6) Uani 1 1 d .
C16 C 0.6918(4) 0.4790(2) 0.26610(17) 0.0206(7) Uani 1 1 d .
C17 C 0.8554(4) 0.4657(2) 0.28693(19) 0.0249(8) Uani 1 1 d .
H17 H 0.8861 0.4513 0.3312 0.03 Uiso 1 1 calc R
C18 C 0.9729(4) 0.4738(2) 0.2424(2) 0.0277(8) Uani 1 1 d .
H18 H 1.0847 0.4637 0.2559 0.033 Uiso 1 1 calc R
C19 C 0.9295(4) 0.4963(2) 0.1790(2) 0.0267(8) Uani 1 1 d .
H19 H 1.0107 0.5021 0.1487 0.032 Uiso 1 1 calc R
N20 N 0.7697(4) 0.51042(16) 0.15987(15) 0.0207(6) Uani 1 1 d .
C21 C 0.6504(4) 0.50152(19) 0.20178(18) 0.0215(7) Uani 1 1 d .
H21 H 0.539 0.5107 0.187 0.026 Uiso 1 1 calc R
C22 C 0.7198(5) 0.5411(2) 0.09279(18) 0.0251(8) Uani 1 1 d .
H22A H 0.6163 0.5154 0.0759 0.03 Uiso 1 1 calc R
H22B H 0.8051 0.5275 0.0629 0.03 Uiso 1 1 calc R
C23 C 0.6960(4) 0.6297(2) 0.09319(18) 0.0223(7) Uani 1 1 d .
C24 C 0.5889(5) 0.6619(2) 0.04427(19) 0.0279(8) Uani 1 1 d .
H24 H 0.5313 0.6283 0.0131 0.033 Uiso 1 1 calc R
C25 C 0.5654(5) 0.7431(2) 0.0407(2) 0.0332(9) Uani 1 1 d .
H25 H 0.4908 0.7648 0.0074 0.04 Uiso 1 1 calc R
C26 C 0.6498(6) 0.7924(2) 0.0853(2) 0.0366(10) Uani 1 1 d .
H26 H 0.6354 0.848 0.0823 0.044 Uiso 1 1 calc R
C27 C 0.7567(6) 0.7600(2) 0.1348(2) 0.0377(10) Uani 1 1 d .
H27 H 0.8141 0.7938 0.1659 0.045 Uiso 1 1 calc R
C28 C 0.7795(5) 0.6788(2) 0.1388(2) 0.0305(9) Uani 1 1 d .
H28 H 0.852 0.657 0.1728 0.037 Uiso 1 1 calc R
O29 O 0.8036(4) 0.64815(19) 0.31854(17) 0.0452(8) Uani 1 1 d .
H29 H 0.8301 0.6334 0.3572 0.068 Uiso 1 1 calc R
C30 C 0.6769(5) 0.7036(3) 0.3186(2) 0.0373(10) Uani 1 1 d .
H30A H 0.5963 0.6854 0.349 0.045 Uiso 1 1 calc R
H30B H 0.6201 0.7063 0.274 0.045 Uiso 1 1 calc R
C31 C 0.7336(6) 0.7848(3) 0.3387(3) 0.0496(12) Uani 1 1 d .
H31A H 0.813 0.8036 0.3087 0.074 Uiso 1 1 calc R
H31B H 0.7855 0.7833 0.3836 0.074 Uiso 1 1 calc R
H31C H 0.6394 0.8208 0.3368 0.074 Uiso 1 1 calc R
Cl1 Cl 0.80018(10) 1.03456(5) 0.59868(4) 0.02112(17) Uani 1 1 d .
Cl2 Cl 0.18669(10) 0.45915(5) 0.41363(4) 0.02336(18) Uani 1 1 d .
O3 O 0.9156(4) 0.58685(19) 0.44223(15) 0.0458(8) Uani 1 1 d .
H3A H 0.9842 0.551 0.4322 0.069 Uiso 1 1 d .
H3B H 0.8876 0.5754 0.4808 0.069 Uiso 1 1 d .

loop_
_atom_site_aniso_label
_atom_site_aniso_U_11
_atom_site_aniso_U_22
_atom_site_aniso_U_33
_atom_site_aniso_U_23
_atom_site_aniso_U_13
_atom_site_aniso_U_12
I1 0.02080(11) 0.01867(11) 0.01994(12) 0.00032(9) -0.00085(8) -0.00012(8)
C2 0.0235(17) 0.0178(16) 0.0200(17) -0.0024(13) 0.0044(14) 0.0008(13)
C3 0.0255(18) 0.0242(18) 0.0219(18) -0.0005(15) -0.0041(15) 0.0061(15)
C4 0.033(2) 0.0159(16) 0.027(2) 0.0003(14) 0.0043(16) 0.0036(14)
C5 0.0277(19) 0.0190(17) 0.0228(18) -0.0019(14) 0.0060(15) -0.0005(14)
N6 0.0189(14) 0.0210(14) 0.0144(14) -0.0011(11) 0.0022(11) 0.0006(11)
C7 0.0228(17) 0.0153(15) 0.0169(17) 0.0006(13) 0.0022(13) 0.0009(13)
C8 0.0191(17) 0.0279(18) 0.0168(17) -0.0044(14) 0.0000(14) 0.0012(14)
C9 0.0191(16) 0.0237(17) 0.0166(17) -0.0032(14) -0.0001(13) -0.0011(13)
C10 0.0245(18) 0.0234(18) 0.0220(18) -0.0013(15) 0.0012(15) -0.0045(14)
C11 0.0276(19) 0.0261(18) 0.0236(19) -0.0100(15) -0.0002(15) 0.0011(15)
C12 0.0254(19) 0.036(2) 0.0160(17) -0.0034(15) 0.0031(15) -0.0035(16)
C13 0.038(2) 0.0288(19) 0.0185(18) 0.0038(15) 0.0029(16) -0.0065(16)
C14 0.033(2) 0.0212(17) 0.0228(19) -0.0017(15) 0.0001(16) 0.0002(15)
I15 0.02481(12) 0.02395(12) 0.02345(12) 0.00210(9) 0.00506(9) 0.00158(9)
C16 0.0206(17) 0.0189(16) 0.0224(18) -0.0037(14) 0.0025(14) -0.0029(13)
C17 0.0239(18) 0.0192(17) 0.031(2) -0.0019(15) -0.0021(15) 0.0006(14)
C18 0.0182(17) 0.0235(18) 0.041(2) -0.0004(17) -0.0007(16) 0.0002(14)
C19 0.0216(18) 0.0197(17) 0.040(2) 0.0017(16) 0.0082(17) -0.0005(14)
N20 0.0223(15) 0.0175(14) 0.0226(16) -0.0015(12) 0.0043(12) -0.0024(11)
C21 0.0203(17) 0.0168(16) 0.028(2) -0.0021(14) 0.0058(15) 0.0015(13)
C22 0.0286(19) 0.0233(18) 0.0244(19) -0.0021(15) 0.0088(15) -0.0045(15)
C23 0.0244(18) 0.0226(17) 0.0216(18) 0.0020(14) 0.0111(14) -0.0016(14)
C24 0.0249(19) 0.036(2) 0.0240(19) 0.0000(16) 0.0099(15) 0.0040(16)
C25 0.036(2) 0.041(2) 0.025(2) 0.0074(18) 0.0181(18) 0.0127(18)
C26 0.051(3) 0.026(2) 0.035(2) 0.0068(18) 0.021(2) 0.0057(18)
C27 0.050(3) 0.025(2) 0.039(2) -0.0035(18) 0.009(2) -0.0060(18)
C28 0.038(2) 0.0237(19) 0.030(2) 0.0008(16) 0.0003(17) -0.0001(16)
O29 0.0420(18) 0.0407(17) 0.053(2) -0.0071(16) 0.0048(16) 0.0041(14)
C30 0.027(2) 0.041(2) 0.044(3) 0.000(2) 0.0009(19) 0.0033(18)
C31 0.041(3) 0.037(2) 0.071(4) 0.006(2) 0.006(2) 0.011(2)
Cl1 0.0217(4) 0.0171(4) 0.0241(4) 0.0010(3) -0.0009(3) 0.0016(3)
Cl2 0.0222(4) 0.0224(4) 0.0259(4) -0.0008(3) 0.0042(3) 0.0009(3)
O3 0.0473(19) 0.0500(19) 0.0423(18) 0.0141(15) 0.0167(15) 0.0208(15)

loop_
_atom_type_symbol
_atom_type_description
_atom_type_scat_dispersion_real
_atom_type_scat_dispersion_imag
_atom_type_scat_source
C C 0.0033 0.0016 'International Tables Vol C Tables 4.2.6.8 and 6.1.1.4'
H H 0 0 'International Tables Vol C Tables 4.2.6.8 and 6.1.1.4'
N N 0.0061 0.0033 'International Tables Vol C Tables 4.2.6.8 and 6.1.1.4'
O O 0.0106 0.006 'International Tables Vol C Tables 4.2.6.8 and 6.1.1.4'
Cl Cl 0.1484 0.1585 'International Tables Vol C Tables 4.2.6.8 and 6.1.1.4'
I I -0.4742 1.8119 'International Tables Vol C Tables 4.2.6.8 and 6.1.1.4'

loop_
_geom_angle_atom_site_label_1
_geom_angle_atom_site_label_2
_geom_angle_atom_site_label_3
_geom_angle
C7 C2 C3 119.5(3)
C7 C2 I1 118.0(2)
C3 C2 I1 122.5(3)
C4 C3 C2 118.9(3)
C4 C3 H3 120.6
C2 C3 H3 120.6
C5 C4 C3 120.1(3)
C5 C4 H4 120
C3 C4 H4 120
N6 C5 C4 119.9(3)
N6 C5 H5 120.1
C4 C5 H5 120.1
C7 N6 C5 121.6(3)
C7 N6 C8 118.3(3)
C5 N6 C8 120.1(3)
N6 C7 C2 120.0(3)
N6 C7 H7 120
C2 C7 H7 120
N6 C8 C9 110.0(3)
N6 C8 H8A 109.7
C9 C8 H8A 109.7
N6 C8 H8B 109.7
C9 C8 H8B 109.7
H8A C8 H8B 108.2
C14 C9 C10 119.7(3)
C14 C9 C8 120.6(3)
C10 C9 C8 119.6(3)
C11 C10 C9 119.5(3)
C11 C10 H10 120.3
C9 C10 H10 120.3
C12 C11 C10 120.3(3)
C12 C11 H11 119.8
C10 C11 H11 119.8
C11 C12 C13 120.6(3)
C11 C12 H12 119.7
C13 C12 H12 119.7
C12 C13 C14 119.6(3)
C12 C13 H13 120.2
C14 C13 H13 120.2
C13 C14 C9 120.2(3)
C13 C14 H14 119.9
C9 C14 H14 119.9
C21 C16 C17 119.4(3)
C21 C16 I15 117.6(3)
C17 C16 I15 122.9(3)
C18 C17 C16 119.1(4)
C18 C17 H17 120.4
C16 C17 H17 120.4
C19 C18 C17 120.5(3)
C19 C18 H18 119.7
C17 C18 H18 119.7
N20 C19 C18 119.6(3)
N20 C19 H19 120.2
C18 C19 H19 120.2
C19 N20 C21 121.6(3)
C19 N20 C22 120.9(3)
C21 N20 C22 117.4(3)
N20 C21 C16 119.7(3)
N20 C21 H21 120.2
C16 C21 H21 120.2
N20 C22 C23 111.5(3)
N20 C22 H22A 109.3
C23 C22 H22A 109.3
N20 C22 H22B 109.3
C23 C22 H22B 109.3
H22A C22 H22B 108
C24 C23 C28 119.8(3)
C24 C23 C22 117.4(3)
C28 C23 C22 122.8(3)
C23 C24 C25 120.2(4)
C23 C24 H24 119.9
C25 C24 H24 119.9
C26 C25 C24 120.3(4)
C26 C25 H25 119.9
C24 C25 H25 119.9
C25 C26 C27 119.6(4)
C25 C26 H26 120.2
C27 C26 H26 120.2
C28 C27 C26 120.3(4)
C28 C27 H27 119.8
C26 C27 H27 119.8
C23 C28 C27 119.8(4)
C23 C28 H28 120.1
C27 C28 H28 120.1
C30 O29 H29 109.5
O29 C30 C31 113.7(4)
O29 C30 H30A 108.8
C31 C30 H30A 108.8
O29 C30 H30B 108.8
C31 C30 H30B 108.8
H30A C30 H30B 107.7
C30 C31 H31A 109.5
C30 C31 H31B 109.5
H31A C31 H31B 109.5
C30 C31 H31C 109.5
H31A C31 H31C 109.5
H31B C31 H31C 109.5
H3A O3 H3B 106.5

loop_
_geom_bond_atom_site_label_1
_geom_bond_atom_site_label_2
_geom_bond_distance
I1 C2 2.101(3)
C2 C7 1.382(5)
C2 C3 1.391(5)
C3 C4 1.387(5)
C3 H3 0.95
C4 C5 1.373(5)
C4 H4 0.95
C5 N6 1.351(4)
C5 H5 0.95
N6 C7 1.347(4)
N6 C8 1.495(4)
C7 H7 0.95
C8 C9 1.509(5)
C8 H8A 0.99
C8 H8B 0.99
C9 C14 1.391(5)
C9 C10 1.394(5)
C10 C11 1.390(5)
C10 H10 0.95
C11 C12 1.376(5)
C11 H11 0.95
C12 C13 1.381(5)
C12 H12 0.95
C13 C14 1.388(5)
C13 H13 0.95
C14 H14 0.95
I15 C16 2.099(3)
C16 C21 1.383(5)
C16 C17 1.390(5)
C17 C18 1.382(5)
C17 H17 0.95
C18 C19 1.367(6)
C18 H18 0.95
C19 N20 1.355(5)
C19 H19 0.95
N20 C21 1.357(4)
N20 C22 1.490(5)
C21 H21 0.95
C22 C23 1.512(5)
C22 H22A 0.99
C22 H22B 0.99
C23 C24 1.386(5)
C23 C28 1.387(5)
C24 C25 1.389(5)
C24 H24 0.95
C25 C26 1.377(6)
C25 H25 0.95
C26 C27 1.394(6)
C26 H26 0.95
C27 C28 1.388(5)
C27 H27 0.95
C28 H28 0.95
O29 C30 1.399(5)
O29 H29 0.84
C30 C31 1.497(6)
C30 H30A 0.99
C30 H30B 0.99
C31 H31A 0.98
C31 H31B 0.98
C31 H31C 0.98
O3 H3A 0.862
O3 H3B 0.860

loop_
_geom_torsion_atom_site_label_1
_geom_torsion_atom_site_label_2
_geom_torsion_atom_site_label_3
_geom_torsion_atom_site_label_4
_geom_torsion
C7 C2 C3 C4 0.7(5)
I1 C2 C3 C4 179.0(3)
C2 C3 C4 C5 -1.2(5)
C3 C4 C5 N6 1.0(5)
C4 C5 N6 C7 -0.4(5)
C4 C5 N6 C8 179.2(3)
C5 N6 C7 C2 -0.1(5)
C8 N6 C7 C2 -179.7(3)
C3 C2 C7 N6 -0.1(5)
I1 C2 C7 N6 -178.5(2)
C7 N6 C8 C9 94.5(3)
C5 N6 C8 C9 -85.1(4)
N6 C8 C9 C14 -91.4(4)
N6 C8 C9 C10 86.7(4)
C14 C9 C10 C11 1.8(5)
C8 C9 C10 C11 -176.4(3)
C9 C10 C11 C12 -0.6(5)
C10 C11 C12 C13 -0.8(6)
C11 C12 C13 C14 1.0(6)
C12 C13 C14 C9 0.2(6)
C10 C9 C14 C13 -1.6(5)
C8 C9 C14 C13 176.6(3)
C21 C16 C17 C18 -1.3(5)
I15 C16 C17 C18 180.0(3)
C16 C17 C18 C19 1.5(5)
C17 C18 C19 N20 -0.3(5)
C18 C19 N20 C21 -1.1(5)
C18 C19 N20 C22 175.2(3)
C19 N20 C21 C16 1.2(5)
C22 N20 C21 C16 -175.1(3)
C17 C16 C21 N20 0.0(5)
I15 C16 C21 N20 178.7(2)
C19 N20 C22 C23 -97.7(4)
C21 N20 C22 C23 78.7(4)
N20 C22 C23 C24 -153.7(3)
N20 C22 C23 C28 28.1(5)
C28 C23 C24 C25 0.2(5)
C22 C23 C24 C25 -178.0(3)
C23 C24 C25 C26 0.8(6)
C24 C25 C26 C27 -1.3(6)
C25 C26 C27 C28 0.8(6)
C24 C23 C28 C27 -0.8(6)
C22 C23 C28 C27 177.4(4)
C26 C27 C28 C23 0.3(6)
